data_2100486
loop_
_publ_author_name
'Cyril A. Fuhre'
'Kurt Schenk'
'Robert H\"aner'
'Gervais Chapuis'
'Nicolas Guiblin'
'Helen Stoeckli-Evans'

_publ_section_title
;
 The incommensurately modulated structure of a tricyclic
 natural-product-like compound of empirical formula C~22~H~20~O~3~
;
_journal_coeditor_code OG5016
_journal_date_accepted 2006-03-13
_journal_date_recd_electronic 2005-10-20
_journal_issue 3
_journal_name_full 'Acta Crystallographica Section B'
_journal_page_first 506
_journal_page_last 512
_journal_paper_category FA
_journal_paper_doi 10.1107/S010876810600930X
_journal_volume 62
_journal_year 2006
_chemical_formula_iupac
;
3,4-diphenyl-2a,5a,6,7,8,8a,8b-heptahydro-furo[4,3,2-de]chromen-2-one
;
_chemical_formula_moiety 'C22 H20 O3'
_chemical_formula_sum 'C22 H20 O3'
_chemical_formula_weight 332.4
_chemical_name_systematic ' ?'
_space_group_ssg_name P21/c(\a0\g)00
_symmetry_cell_setting monoclinic
_cell_angle_alpha 90
_cell_angle_beta 106.645(8)
_cell_angle_gamma 90
_cell_formula_units_Z 4
_cell_length_a 7.2527(9)
_cell_length_b 24.951(3)
_cell_length_c 9.8959(10)
_cell_measurement_reflns_used 6774
_cell_measurement_temperature 173
_cell_measurement_theta_max 25.59
_cell_measurement_theta_min 1.63
_cell_modulation_dimension 1
_cell_volume 1715.7(4)
_computing_publication_material '(Jana2000; Petricek and Dusek, 2003)'
_computing_structure_refinement '(Jana2000; Petricek and Dusek, 2003)'
_diffrn_ambient_temperature 173
_diffrn_measurement_device_type 'Stoe IPDS-II'
_diffrn_measurement_method '\w scans'
_diffrn_radiation_type 'Mo K\a'
_diffrn_radiation_wavelength 0.71069
_diffrn_reflns_av_R_equivalents 0.0375
_diffrn_reflns_limit_h_max 8
_diffrn_reflns_limit_h_min -8
_diffrn_reflns_limit_index_m_1_max 2
_diffrn_reflns_limit_index_m_1_min -2
_diffrn_reflns_limit_k_max 29
_diffrn_reflns_limit_k_min -29
_diffrn_reflns_limit_l_max 11
_diffrn_reflns_limit_l_min -11
_diffrn_reflns_number 12976
_diffrn_reflns_theta_max 51.55
_diffrn_reflns_theta_min 1.70
_diffrn_standards_decay_% 2
_exptl_absorpt_coefficient_mu 0.085
_exptl_absorpt_correction_T_max 1.000
_exptl_absorpt_correction_T_min 1.000
_exptl_absorpt_correction_type none
_exptl_crystal_colour colourless
_exptl_crystal_density_diffrn 1.2864
_exptl_crystal_description rod
_exptl_crystal_F_000 704
_exptl_crystal_size_max 0.50
_exptl_crystal_size_mid 0.22
_exptl_crystal_size_min 0.20
_refine_diff_density_max 0.13
_refine_diff_density_min -0.14
_refine_ls_extinction_coef 0.78(3)
_refine_ls_extinction_method 'B-C type 1 Gaussian isotropic (Becker & Coppens, 1974)'
_refine_ls_goodness_of_fit_ref 0.79
_refine_ls_hydrogen_treatment 'Constrained to parent site'
_refine_ls_number_parameters 328
_refine_ls_number_reflns 40786
_refine_ls_R_factor_all 0.1411
_refine_ls_R_factor_gt 0.0386
_refine_ls_shift/su_max 0.0008
_refine_ls_shift/su_mean 0.0001
_refine_ls_structure_factor_coef Fsqd
_refine_ls_weighting_details w=1/(\s^2^(I)+0.0004I^2^)
_refine_ls_weighting_scheme sigma
_refine_ls_wR_factor_gt 0.0706
_refine_ls_wR_factor_ref 0.0865
_reflns_number_gt 12976
_reflns_number_total 40786
_reflns_threshold_expression I>3\s(I)
_cod_data_source_file og5016.cif
_cod_data_source_block I
_cod_depositor_comments
;
The following automatic conversions were performed:
'_exptl_absorpt_correction_type' value 'None' changed to 'none' according
to '/home/saulius/struct/CIF-dictionaries/cif_core.dic' dictionary named
'cif_core.dic' version 2.4.1 from 2010-06-29.

Automatic conversion script
Id: cif_fix_enum 1527 2010-12-29 10:47:43Z saulius 

The following automatic conversions were performed:

'_exptl_absorpt_correction_type' value 'None' changed to 'none'
according to /home/saulius/struct/CIF-dictionaries/cif_core.dic
dictionary named 'cif_core.dic' version 2.4.1 from 2010-06-29.

Automatic conversion script
Id: cif_fix_values 1715 2011-07-08 13:25:40Z adriana 
;
_cod_original_cell_volume 1715.8(4)
_cod_database_code 2100486
_cod_database_fobs_code 2100486

loop_
_space_group_symop_ssg_id
_space_group_symop_ssg_operation_algebraic
1 x1,x2,x3,x4
2 -x1,1/2+x2,1/2-x3,-x4
3 -x1,-x2,-x3,-x4
4 x1,1/2-x2,1/2+x3,x4

loop_
_atom_site_type_symbol
_atom_site_label
_atom_site_fract_x
_atom_site_fract_y
_atom_site_fract_z
_atom_site_U_iso_or_equiv
_atom_site_adp_type
_atom_site_calc_flag
_atom_site_occupancy
C C1a 0.06084(10) 0.33361(3) 0.34172(7) 0.0259(3) Uani d 1
C C2a 0.21027(16) 0.33613(5) 0.45965(11) 0.0260(3) Uani d 1
C C3a 0.30375(16) 0.28319(5) 0.50984(11) 0.0279(2) Uani d 1
C C4a 0.16577(16) 0.23669(5) 0.50928(11) 0.0278(2) Uani d 1
C C5a -0.03064(16) 0.24806(5) 0.40510(11) 0.0286(3) Uani d 1
C C6a -0.13838(17) 0.19954(5) 0.33403(12) 0.0347(3) Uani d 1
C C7a -0.01272(16) 0.16259(5) 0.27641(12) 0.0328(3) Uani d 1
C C8a 0.15514(17) 0.14294(5) 0.39616(12) 0.0348(3) Uani d 1
C C9a 0.27408(17) 0.18820(5) 0.47561(12) 0.0317(3) Uani d 1
C C10a 0.41384(17) 0.26273(5) 0.41007(12) 0.0325(3) Uani d 1
O O1a -0.01032(15) 0.28351(4) 0.29260(10) 0.02760(18) Uani d 1
O O2a 0.39139(15) 0.20991(5) 0.39030(10) 0.0349(2) Uani d 1
O O3a 0.50849(15) 0.28898(5) 0.35168(11) 0.0445(2) Uani d 1
H H3a 0.38031(10) 0.29203(3) 0.60479(7) 0.0335 Uiso d 1
H H4a 0.13395(10) 0.23071(3) 0.59684(7) 0.0334 Uiso d 1
H H5a -0.10597(10) 0.26494(3) 0.45998(7) 0.0343 Uiso d 1
H H61a -0.18874(10) 0.18003(3) 0.40051(7) 0.0416 Uiso d 1
H H62a -0.24859(10) 0.21078(3) 0.25782(7) 0.0416 Uiso d 1
H H71a -0.08821(10) 0.13218(3) 0.23027(7) 0.0394 Uiso d 1
H H72a 0.03559(10) 0.18190(3) 0.20854(7) 0.0394 Uiso d 1
H H81a 0.10721(10) 0.12142(3) 0.46047(7) 0.0418 Uiso d 1
H H82a 0.23570(10) 0.11957(3) 0.35888(7) 0.0418 Uiso d 1
H H9a 0.34744(10) 0.17155(3) 0.56308(7) 0.038 Uiso d 1
C C17a -0.03780(11) 0.37696(3) 0.24786(6) 0.0264(3) Uani d 1
C C18a 0.06127(19) 0.42215(5) 0.22494(11) 0.0314(3) Uani d 1
C C19a -0.0330(2) 0.46210(5) 0.13544(12) 0.0372(4) Uani d 1
C C20a -0.2258(2) 0.45736(5) 0.06497(12) 0.0407(4) Uani d 1
C C21a -0.3240(2) 0.41270(5) 0.08547(13) 0.0457(4) Uani d 1
C C22a -0.23196(18) 0.37255(5) 0.17630(12) 0.0370(3) Uani d 1
H H18a 0.19775(11) 0.42584(3) 0.27194(6) 0.0377 Uiso d 1
H H19a 0.03701(11) 0.49383(3) 0.12194(6) 0.0446 Uiso d 1
H H20a -0.29208(11) 0.48531(3) 0.00129(6) 0.0489 Uiso d 1
H H21a -0.45967(11) 0.40947(3) 0.03534(6) 0.0548 Uiso d 1
H H22a -0.30379(11) 0.34121(3) 0.18986(6) 0.0444 Uiso d 1
C C11a 0.29006(11) 0.38616(3) 0.53273(7) 0.0286(3) Uani d 1
C C12a 0.48727(19) 0.39440(5) 0.57860(12) 0.0412(4) Uani d 1
C C13a 0.5623(2) 0.44154(6) 0.64588(13) 0.0532(4) Uani d 1
C C14a 0.4430(2) 0.48101(5) 0.66968(13) 0.0500(5) Uani d 1
C C15a 0.2468(2) 0.47306(5) 0.62624(12) 0.0402(4) Uani d 1
C C16a 0.1712(2) 0.42601(5) 0.55957(12) 0.0328(3) Uani d 1
H H12a 0.57370(11) 0.36688(3) 0.56346(7) 0.0495 Uiso d 1
H H13a 0.70050(11) 0.44700(3) 0.67679(7) 0.0639 Uiso d 1
H H14a 0.49653(11) 0.51402(3) 0.71652(7) 0.06 Uiso d 1
H H15a 0.16167(11) 0.50070(3) 0.64264(7) 0.0483 Uiso d 1
H H16a 0.03286(11) 0.42089(3) 0.53124(7) 0.0393 Uiso d 1

loop_
_atom_site_aniso_label
_atom_site_aniso_U_11
_atom_site_aniso_U_22
_atom_site_aniso_U_33
_atom_site_aniso_U_12
_atom_site_aniso_U_13
_atom_site_aniso_U_23
_atom_site_aniso_type_symbol
C1a 0.0254(4) 0.0259(5) 0.0281(4) -0.0009(4) 0.0103(3) -0.0030(3) C
C2a 0.0243(4) 0.0296(5) 0.0243(4) 0.0006(4) 0.0075(3) -0.0012(3) C
C3a 0.0269(4) 0.0332(5) 0.0220(3) 0.0025(4) 0.0044(3) -0.0031(3) C
C4a 0.0306(4) 0.0318(4) 0.0233(3) 0.0013(4) 0.0112(3) 0.0014(3) C
C5a 0.0282(4) 0.0323(5) 0.0291(3) 0.0002(3) 0.0142(3) 0.0021(3) C
C6a 0.0288(4) 0.0335(5) 0.0420(4) -0.0030(4) 0.0107(4) 0.0035(4) C
C7a 0.0316(4) 0.0324(5) 0.0334(4) -0.0037(4) 0.0075(3) -0.0028(4) C
C8a 0.0379(5) 0.0319(5) 0.0349(4) 0.0016(4) 0.0108(4) -0.0004(4) C
C9a 0.0335(4) 0.0336(5) 0.0269(4) 0.0039(4) 0.0070(3) 0.0043(3) C
C10a 0.0217(4) 0.0392(6) 0.0335(4) 0.0062(4) 0.0030(3) 0.0021(4) C
O1a 0.0287(3) 0.0279(3) 0.0250(2) -0.0003(2) 0.0057(2) 0.0009(2) O
O2a 0.0293(3) 0.0351(4) 0.0434(3) 0.0029(3) 0.0156(2) -0.0049(3) O
O3a 0.0337(3) 0.0492(5) 0.0573(3) 0.0016(3) 0.0238(3) 0.0041(3) O
C17a 0.0285(5) 0.0305(5) 0.0203(4) 0.0016(4) 0.0073(4) -0.0014(3) C
C18a 0.0276(6) 0.0433(6) 0.0229(4) -0.0017(5) 0.0064(4) 0.0001(4) C
C19a 0.0441(7) 0.0391(6) 0.0278(5) -0.0049(5) 0.0094(5) 0.0050(4) C
C20a 0.0445(8) 0.0407(6) 0.0314(5) 0.0058(5) 0.0020(5) 0.0085(4) C
C21a 0.0340(6) 0.0426(6) 0.0494(6) -0.0006(5) -0.0057(5) 0.0085(5) C
C22a 0.0309(5) 0.0335(5) 0.0403(5) -0.0028(4) 0.0004(4) 0.0048(4) C
C11a 0.0291(5) 0.0325(5) 0.0220(4) 0.0038(4) 0.0041(4) 0.0019(3) C
C12a 0.0315(6) 0.0365(6) 0.0475(5) 0.0042(4) -0.0018(4) -0.0082(4) C
C13a 0.0334(7) 0.0456(6) 0.0691(7) -0.0005(5) -0.0038(6) -0.0141(5) C
C14a 0.0536(9) 0.0394(6) 0.0477(6) 0.0018(6) -0.0003(6) -0.0099(5) C
C15a 0.0494(8) 0.0371(6) 0.0335(5) 0.0106(5) 0.0110(6) -0.0020(4) C
C16a 0.0329(6) 0.0378(5) 0.0270(4) 0.0021(5) 0.0076(4) -0.000055(16) C

loop_
_atom_site_displace_Fourier_atom_site_label
_atom_site_displace_Fourier_axis
_atom_site_displace_Fourier_wave_vector_seq_id
_atom_site_displace_Fourier_param_cos
_atom_site_displace_Fourier_param_sin
C1a x 1 -0.01350(8) 0.02109(8)
C1a y 1 0.011861(17) 0.010929(18)
C1a z 1 0.00551(6) -0.00361(6)
C1a x 2 -0.00205(12) 0.00120(14)
C1a y 2 -0.000570(19) 0.00089(2)
C1a z 2 -0.00057(11) -0.00077(12)
C1a x 3 -0.0017(3) -0.0001(4)
C1a y 3 -0.00001(5) -0.00053(6)
C1a z 3 0.00037(12) 0.0013(3)
C2a x 1 -0.01276(8) 0.02229(8)
C2a y 1 0.012015(17) 0.009944(18)
C2a z 1 0.00500(6) -0.00419(6)
C2a x 2 -0.00219(12) 0.00141(14)
C2a y 2 -0.000546(18) 0.00117(2)
C2a z 2 -0.00049(10) -0.00095(12)
C2a x 3 -0.0007(3) 0.0006(4)
C2a y 3 0.00017(5) -0.00056(6)
C2a z 3 -0.00034(7) 0.0008(3)
C3a x 1 -0.00460(6) 0.01230(6)
C3a y 1 0.012533(19) 0.00899(2)
C3a z 1 0.00011(5) -0.00178(5)
C3a x 2 -0.00191(11) 0.00208(12)
C3a y 2 -0.00052(2) 0.00130(3)
C3a z 2 -0.00054(8) -0.00035(9)
C3a x 3 0.0005(2) 0.0009(4)
C3a y 3 0.00027(5) -0.00057(7)
C3a z 3 -0.00068(13) 0.0003(3)
C4a x 1 0.00259(6) 0.00354(6)
C4a y 1 0.010456(18) 0.011468(19)
C4a z 1 -0.00278(4) 0.00123(4)
C4a x 2 -0.00167(10) 0.00266(11)
C4a y 2 -0.00060(2) 0.00123(3)
C4a z 2 -0.00075(6) 0.00047(7)
C4a x 3 0.0016(2) 0.0012(3)
C4a y 3 0.00011(5) -0.00060(7)
C4a z 3 0.00041(4) 0.0008(2)
C5a x 1 0.00011(5) 0.00522(5)
C5a y 1 0.009346(19) 0.01350(2)
C5a z 1 -0.00076(5) 0.00133(5)
C5a x 2 -0.00165(8) 0.00237(10)
C5a y 2 -0.00066(2) 0.00096(2)
C5a z 2 -0.00084(9) 0.00055(9)
C5a x 3 0.00061(8) 0.0007(3)
C5a y 3 -0.00012(7) -0.00059(7)
C5a z 3 0.0014(2) 0.0015(3)
C6a x 1 0.00660(6) -0.00456(6)
C6a y 1 0.00899(2) 0.01441(2)
C6a z 1 -0.00422(6) 0.00418(6)
C6a x 2 -0.00129(10) 0.00277(11)
C6a y 2 -0.00068(3) 0.00078(3)
C6a z 2 -0.00100(12) 0.00131(13)
C6a x 3 0.00073(19) 0.0004(3)
C6a y 3 -0.00024(8) -0.00057(8)
C6a z 3 0.0021(3) 0.0017(4)
C7a x 1 0.01093(8) -0.01240(8)
C7a y 1 0.01191(2) 0.01131(2)
C7a z 1 -0.00831(6) 0.00544(6)
C7a x 2 -0.00095(13) 0.00295(14)
C7a y 2 -0.00058(3) 0.00074(3)
C7a z 2 -0.00097(11) 0.00159(12)
C7a x 3 0.0002(3) -0.0003(4)
C7a y 3 -0.00010(6) -0.00051(8)
C7a z 3 0.00124(19) 0.0009(4)
C8a x 1 0.01491(8) -0.01550(8)
C8a y 1 0.012315(16) 0.010018(17)
C8a z 1 -0.01077(7) 0.00593(6)
C8a x 2 -0.00095(12) 0.00340(14)
C8a y 2 -0.000544(16) 0.001032(19)
C8a z 2 -0.00092(11) 0.00168(13)
C8a x 3 0.0016(3) 0.0005(4)
C8a y 3 0.00010(5) -0.00054(5)
C8a z 3 0.00048(6) 0.0003(3)
C9a x 1 0.00897(6) -0.00630(6)
C9a y 1 0.012695(18) 0.009024(19)
C9a z 1 -0.00763(5) 0.00320(5)
C9a x 2 -0.00130(11) 0.00305(12)
C9a y 2 -0.00052(2) 0.00123(2)
C9a z 2 -0.00076(8) 0.00094(10)
C9a x 3 0.0016(2) 0.0008(3)
C9a y 3 0.00024(5) -0.00055(6)
C9a z 3 -0.00027(10) 0.0001(3)
C10a x 1 -0.00318(5) 0.00734(5)
C10a y 1 0.01598(2) 0.00555(2)
C10a z 1 -0.00261(5) -0.00138(5)
C10a x 2 -0.00162(9) 0.00197(10)
C10a y 2 -0.00040(2) 0.00118(3)
C10a z 2 -0.00048(9) -0.00029(10)
C10a x 3 -0.00073(11) -0.0001(3)
C10a y 3 0.00040(7) -0.00048(7)
C10a z 3 -0.0016(2) -0.0004(3)
O1a x 1 -0.00660(6) 0.01112(6)
O1a y 1 0.01166(2) 0.01150(2)
O1a z 1 0.00173(5) -0.00079(5)
O1a x 2 -0.00170(11) 0.00166(12)
O1a y 2 -0.00059(2) 0.00077(3)
O1a z 2 -0.00071(9) -0.00002(10)
O1a x 3 -0.0014(2) -0.0003(3)
O1a y 3 -0.00009(6) -0.00052(8)
O1a z 3 0.00088(18) 0.0013(3)
O2a x 1 0.00437(5) -0.00300(5)
O2a y 1 0.015993(19) 0.00567(2)
O2a z 1 -0.00688(5) 0.00141(5)
O2a x 2 -0.00128(9) 0.00251(10)
O2a y 2 -0.00040(2) 0.00114(2)
O2a z 2 -0.00060(9) 0.00044(10)
O2a x 3 -0.00012(12) -0.0001(3)
O2a y 3 0.00038(7) -0.00048(7)
O2a z 3 -0.0014(2) -0.0005(3)
O3a x 1 -0.00804(6) 0.01177(6)
O3a y 1 0.01845(2) 0.00299(2)
O3a z 1 -0.00126(7) -0.00326(7)
O3a x 2 -0.00167(10) 0.00147(11)
O3a y 2 -0.00032(3) 0.00113(3)
O3a z 2 -0.00033(12) -0.00081(13)
O3a x 3 -0.00212(19) -0.0007(3)
O3a y 3 0.00052(9) -0.00042(8)
O3a z 3 -0.0025(3) -0.0008(4)
H3a x 1 -0.00488(8) 0.01466(8)
H3a y 1 0.01199(2) 0.00898(3)
H3a z 1 0.00057(6) -0.00241(5)
H3a x 2 -0.00208(15) 0.00219(16)
H3a y 2 -0.00053(3) 0.00150(4)
H3a z 2 -0.00050(10) -0.00052(11)
H3a x 3 0.0014(4) 0.0015(5)
H3a y 3 0.00036(6) -0.00060(11)
H3a z 3 -0.0010(2) 0.0002(3)
H4a x 1 0.00468(8) 0.00316(7)
H4a y 1 0.00841(2) 0.01331(2)
H4a z 1 -0.00282(4) 0.00183(4)
H4a x 2 -0.00177(14) 0.00298(15)
H4a y 2 -0.00066(3) 0.00137(4)
H4a z 2 -0.00081(6) 0.00065(8)
H4a x 3 0.0029(4) 0.0020(4)
H4a y 3 0.00008(5) -0.00066(10)
H4a z 3 0.00088(9) 0.0010(2)
H5a x 1 -0.00146(6) 0.00907(5)
H5a y 1 0.00723(2) 0.01566(2)
H5a z 1 0.00131(6) 0.00088(6)
H5a x 2 -0.00185(10) 0.00237(11)
H5a y 2 -0.00073(3) 0.00102(3)
H5a z 2 -0.00087(11) 0.00046(11)
H5a x 3 0.00125(17) 0.0012(3)
H5a y 3 -0.00021(8) -0.00064(8)
H5a z 3 0.0020(3) 0.0020(3)
H61a x 1 0.01045(7) -0.00770(6)
H61a y 1 0.00704(2) 0.01629(2)
H61a z 1 -0.00531(7) 0.00553(7)
H61a x 2 -0.00128(11) 0.00319(12)
H61a y 2 -0.00075(3) 0.00087(3)
H61a z 2 -0.00110(14) 0.00168(15)
H61a x 3 0.0020(2) 0.0010(3)
H61a y 3 -0.00030(9) -0.00062(9)
H61a z 3 0.0027(3) 0.0019(4)
H62a x 1 0.00427(7) -0.00282(7)
H62a y 1 0.00868(3) 0.01530(3)
H62a z 1 -0.00273(8) 0.00396(8)
H62a x 2 -0.00129(12) 0.00251(14)
H62a y 2 -0.00070(4) 0.00059(4)
H62a z 2 -0.00104(15) 0.00128(15)
H62a x 3 -0.0001(3) -0.0001(4)
H62a y 3 -0.00037(10) -0.00056(11)
H62a z 3 0.0026(4) 0.0021(5)
H71a x 1 0.01500(10) -0.01853(10)
H71a y 1 0.01160(2) 0.01200(2)
H71a z 1 -0.01042(8) 0.00727(8)
H71a x 2 -0.00073(16) 0.00321(18)
H71a y 2 -0.00060(3) 0.00062(4)
H71a z 2 -0.00108(14) 0.00208(16)
H71a x 3 0.0003(4) -0.0005(5)
H71a y 3 -0.00019(7) -0.00050(10)
H71a z 3 0.0017(3) 0.0011(4)
H72a x 1 0.00709(8) -0.00930(8)
H72a y 1 0.01386(2) 0.00945(2)
H72a z 1 -0.00723(5) 0.00411(5)
H72a x 2 -0.00096(14) 0.00253(15)
H72a y 2 -0.00051(3) 0.00065(4)
H72a z 2 -0.00087(9) 0.00122(11)
H72a x 3 -0.0011(4) -0.0009(4)
H72a y 3 -0.00004(6) -0.00046(9)
H72a z 3 0.00067(15) 0.0007(3)
H81a x 1 0.01902(9) -0.01906(9)
H81a y 1 0.010442(17) 0.011816(18)
H81a z 1 -0.01204(8) 0.00736(8)
H81a x 2 -0.00092(14) 0.00383(16)
H81a y 2 -0.000607(19) 0.00112(2)
H81a z 2 -0.00102(12) 0.00207(15)
H81a x 3 0.0029(4) 0.0011(4)
H81a y 3 0.00004(5) -0.00059(6)
H81a z 3 0.00104(10) 0.0006(4)
H82a x 1 0.01763(9) -0.02047(9)
H82a y 1 0.014199(16) 0.008022(17)
H82a z 1 -0.01336(8) 0.00671(8)
H82a x 2 -0.00073(14) 0.00351(16)
H82a y 2 -0.000478(17) 0.00101(2)
H82a z 2 -0.00090(13) 0.00185(15)
H82a x 3 0.0013(3) 0.0001(4)
H82a y 3 0.00019(5) -0.00050(6)
H82a z 3 -0.00010(9) -0.0002(4)
H9a x 1 0.01234(8) -0.00893(8)
H9a y 1 0.01224(2) 0.00897(2)
H9a z 1 -0.00928(6) 0.00389(6)
H9a x 2 -0.00130(14) 0.00342(15)
H9a y 2 -0.00052(3) 0.00142(3)
H9a z 2 -0.00076(10) 0.00111(12)
H9a x 3 0.0028(4) 0.0014(4)
H9a y 3 0.00033(6) -0.00059(9)
H9a z 3 -0.00048(18) -0.0001(3)
C17a x 1 -0.03105(16) -0.02005(16)
C17a y 1 -0.00837(4) 0.01322(4)
C17a z 1 0.01125(10) 0.00771(10)
C17a x 2 0.00164(16) -0.0015(2)
C17a y 2 0.00030(4) -0.00095(5)
C17a z 2 0.00150(13) 0.00163(14)
C17a x 3 0.0003(4) -0.0022(4)
C17a y 3 -0.00100(11) -0.00006(10)
C17a z 3 -0.0006(3) -0.0024(3)
C18a x 1 -0.03781(12) -0.02953(12)
C18a y 1 -0.00704(4) 0.01578(4)
C18a z 1 0.01100(10) 0.01198(11)
C18a x 2 0.00133(15) -0.00068(15)
C18a y 2 0.00036(4) -0.00126(5)
C18a z 2 0.00149(14) 0.00065(14)
C18a x 3 -0.0001(2) -0.0028(3)
C18a y 3 -0.00090(12) 0.00024(12)
C18a z 3 -0.0005(3) -0.0012(3)
C19a x 1 -0.04639(13) -0.03726(13)
C19a y 1 -0.00627(3) 0.01537(3)
C19a z 1 0.01772(9) 0.01402(10)
C19a x 2 0.00067(12) -0.00041(15)
C19a y 2 0.00057(3) -0.00114(4)
C19a z 2 0.00255(12) 0.00097(13)
C19a x 3 -0.0003(2) -0.0030(3)
C19a y 3 -0.00098(8) 0.00029(8)
C19a z 3 -0.0006(3) -0.0009(3)
C20a x 1 -0.04857(13) -0.03554(14)
C20a y 1 -0.00675(3) 0.01248(3)
C20a z 1 0.02467(8) 0.01184(9)
C20a x 2 0.00025(14) -0.00099(16)
C20a y 2 0.00072(4) -0.00072(4)
C20a z 2 0.00362(11) 0.00226(12)
C20a x 3 -0.0001(3) -0.0026(3)
C20a y 3 -0.00115(9) 0.00006(9)
C20a z 3 -0.0010(3) -0.0017(3)
C21a x 1 -0.04206(11) -0.02613(11)
C21a y 1 -0.00803(4) 0.00998(4)
C21a z 1 0.02489(9) 0.00763(10)
C21a x 2 0.00052(13) -0.00182(14)
C21a y 2 0.00067(3) -0.00041(5)
C21a z 2 0.00363(13) 0.00323(13)
C21a x 3 0.00026(16) -0.0020(3)
C21a y 3 -0.00125(11) -0.00022(10)
C21a z 3 -0.0011(3) -0.0029(3)
C22a x 1 -0.03332(15) -0.01839(15)
C22a y 1 -0.00884(3) 0.01032(3)
C22a z 1 0.01827(10) 0.00555(10)
C22a x 2 0.00121(12) -0.00206(18)
C22a y 2 0.00046(3) -0.00052(3)
C22a z 2 0.00258(13) 0.00293(14)
C22a x 3 0.0005(3) -0.0018(4)
C22a y 3 -0.00118(8) -0.00029(8)
C22a z 3 -0.0010(3) -0.0032(3)
H18a x 1 -0.03653(15) -0.03076(15)
H18a y 1 -0.00665(6) 0.01788(6)
H18a z 1 0.00607(15) 0.01356(16)
H18a x 2 0.00159(19) -0.00030(18)
H18a y 2 0.00025(5) -0.00157(8)
H18a z 2 0.0007(2) -0.0003(2)
H18a x 3 -0.0002(3) -0.0030(4)
H18a y 3 -0.00078(18) 0.00041(17)
H18a z 3 -0.0002(5) -0.0005(5)
H19a x 1 -0.05093(17) -0.04397(17)
H19a y 1 -0.00538(4) 0.01714(4)
H19a z 1 0.01757(14) 0.01701(14)
H19a x 2 0.00049(13) 0.0002(2)
H19a y 2 0.00060(3) -0.00136(5)
H19a z 2 0.00254(18) 0.00028(19)
H19a x 3 -0.0006(4) -0.0034(4)
H19a y 3 -0.00090(10) 0.00050(10)
H19a z 3 -0.0005(4) 0.0000(4)
H20a x 1 -0.05465(19) -0.04093(19)
H20a y 1 -0.00620(4) 0.01221(4)
H20a z 1 0.02937(12) 0.01327(13)
H20a x 2 -0.00023(19) -0.0008(2)
H20a y 2 0.00087(5) -0.00063(6)
H20a z 2 0.00436(16) 0.00248(17)
H20a x 3 -0.0003(5) -0.0028(5)
H20a y 3 -0.00120(13) 0.00011(12)
H20a z 3 -0.0011(4) -0.0015(4)
H21a x 1 -0.04365(14) -0.02494(14)
H21a y 1 -0.00836(6) 0.00796(6)
H21a z 1 0.02977(14) 0.00611(15)
H21a x 2 0.00023(17) -0.00223(17)
H21a y 2 0.00078(4) -0.00011(7)
H21a z 2 0.00438(19) 0.00413(19)
H21a x 3 0.0004(3) -0.0018(4)
H21a y 3 -0.00137(16) -0.00038(15)
H21a z 3 -0.0014(4) -0.0035(4)
H22a x 1 -0.0288(2) -0.0118(2)
H22a y 1 -0.00975(4) 0.00851(4)
H22a z 1 0.01854(15) 0.00256(15)
H22a x 2 0.00140(14) -0.0026(2)
H22a y 2 0.00042(3) -0.00030(4)
H22a z 2 0.00261(19) 0.0036(2)
H22a x 3 0.0007(5) -0.0014(5)
H22a y 3 -0.00125(10) -0.00050(10)
H22a z 3 -0.0011(5) -0.0041(5)
C11a x 1 0.02790(16) 0.02688(17)
C11a y 1 0.01173(3) -0.00921(3)
C11a z 1 -0.00684(11) -0.01139(11)
C11a x 2 0.0026(2) -0.00160(17)
C11a y 2 0.00119(4) -0.00118(4)
C11a z 2 -0.00049(17) 0.00034(15)
C11a x 3 -0.0041(4) 0.0017(4)
C11a y 3 0.00017(7) 0.00092(10)
C11a z 3 -0.0005(3) 0.0007(3)
C12a x 1 0.02920(14) 0.02811(15)
C12a y 1 0.01010(3) -0.01139(3)
C12a z 1 -0.01557(10) -0.01229(10)
C12a x 2 0.00248(18) -0.00168(16)
C12a y 2 0.00161(4) -0.00105(4)
C12a z 2 -0.00192(16) 0.00049(13)
C12a x 3 -0.0043(3) 0.0018(3)
C12a y 3 0.00044(5) 0.00081(9)
C12a z 3 -0.0003(3) 0.0000(3)
C13a x 1 0.03892(11) 0.03504(12)
C13a y 1 0.00982(4) -0.01079(4)
C13a z 1 -0.01894(9) -0.01928(9)
C13a x 2 0.00199(14) -0.00213(12)
C13a y 2 0.00149(5) -0.00114(4)
C13a z 2 -0.00098(15) 0.00123(9)
C13a x 3 -0.0052(3) 0.0025(3)
C13a y 3 0.00035(7) 0.00085(10)
C13a z 3 0.0008(2) -0.0006(2)
C14a x 1 0.04757(13) 0.04082(14)
C14a y 1 0.01118(3) -0.00800(3)
C14a z 1 -0.01367(9) -0.02545(9)
C14a x 2 0.00169(18) -0.00251(15)
C14a y 2 0.00095(4) -0.00136(4)
C14a z 2 0.00139(14) 0.00182(12)
C14a x 3 -0.0060(3) 0.0032(3)
C14a y 3 -0.00003(5) 0.00100(9)
C14a z 3 0.0016(3) -0.0005(2)
C15a x 1 0.04650(12) 0.03963(13)
C15a y 1 0.01283(3) -0.00577(3)
C15a z 1 -0.00495(9) -0.02459(9)
C15a x 2 0.00188(16) -0.00243(13)
C15a y 2 0.00051(4) -0.00150(4)
C15a z 2 0.00282(15) 0.00168(11)
C15a x 3 -0.0058(3) 0.0031(3)
C15a y 3 -0.00031(5) 0.00112(9)
C15a z 3 0.0014(3) 0.0002(2)
C16a x 1 0.03685(12) 0.03271(13)
C16a y 1 0.01311(4) -0.00634(4)
C16a z 1 -0.00155(10) -0.01762(10)
C16a x 2 0.00238(16) -0.00198(12)
C16a y 2 0.00063(5) -0.00141(5)
C16a z 2 0.00189(17) 0.00094(9)
C16a x 3 -0.0049(3) 0.0024(3)
C16a y 3 -0.00022(8) 0.00108(11)
C16a z 3 0.0004(2) 0.0008(3)
H12a x 1 0.02324(18) 0.02408(19)
H12a y 1 0.00913(4) -0.01335(4)
H12a z 1 -0.01937(15) -0.00798(15)
H12a x 2 0.0027(2) -0.0014(2)
H12a y 2 0.00199(5) -0.00090(5)
H12a z 2 -0.0036(2) 0.00008(18)
H12a x 3 -0.0037(4) 0.0014(5)
H12a y 3 0.00071(8) 0.00070(11)
H12a z 3 -0.0008(4) -0.0001(5)
H13a x 1 0.03969(12) 0.03586(13)
H13a y 1 0.00867(5) -0.01236(6)
H13a z 1 -0.02507(14) -0.01986(14)
H13a x 2 0.00187(17) -0.00218(12)
H13a y 2 0.00179(7) -0.00104(6)
H13a z 2 -0.0020(2) 0.00132(9)
H13a x 3 -0.0053(3) 0.0026(3)
H13a y 3 0.00054(12) 0.00076(14)
H13a z 3 0.0009(2) -0.0011(4)
H14a x 1 0.05434(19) 0.0457(2)
H14a y 1 0.01098(4) -0.00761(4)
H14a z 1 -0.01608(13) -0.03034(13)
H14a x 2 0.0013(3) -0.0028(2)
H14a y 2 0.00087(5) -0.00142(5)
H14a z 2 0.0020(2) 0.00234(18)
H14a x 3 -0.0066(4) 0.0037(5)
H14a y 3 -0.00009(9) 0.00103(11)
H14a z 3 0.0023(4) -0.0009(4)
H15a x 1 0.05257(15) 0.04368(17)
H15a y 1 0.01379(4) -0.00379(4)
H15a z 1 -0.00119(14) -0.02892(14)
H15a x 2 0.0017(2) -0.00270(17)
H15a y 2 0.00013(5) -0.00165(5)
H15a z 2 0.0045(2) 0.00209(15)
H15a x 3 -0.0064(4) 0.0035(4)
H15a y 3 -0.00057(8) 0.00123(11)
H15a z 3 0.0020(4) 0.0003(4)
H16a x 1 0.03636(14) 0.03194(14)
H16a y 1 0.01428(6) -0.00470(6)
H16a z 1 0.00464(15) -0.01709(15)
H16a x 2 0.0025(2) -0.00193(13)
H16a y 2 0.00031(8) -0.00151(7)
H16a z 2 0.0029(3) 0.00085(10)
H16a x 3 -0.0048(3) 0.0024(4)
H16a y 3 -0.00042(13) 0.00117(16)
H16a z 3 0.0002(2) 0.0012(5)

loop_
_atom_site_Fourier_wave_vector_seq_id
_atom_site_Fourier_wave_vector_x
_atom_site_Fourier_wave_vector_z
1 0.25290 -1.21270
2 0.50580 -2.42540
3 0.75870 -3.63810

loop_
_atom_type_symbol
_atom_type_scat_dispersion_real
_atom_type_scat_dispersion_imag
_atom_type_scat_source
C 0.003 0.002 'International Tables Vol C Tables  4.2.6.8 and 6.1.1.1'
H 0.000 0.000 'International Tables Vol C Tables  4.2.6.8 and 6.1.1.1'
O 0.011 0.006 'International Tables Vol C Tables  4.2.6.8 and 6.1.1.1'

loop_
_cell_wave_vector_seq_id
_cell_wave_vector_x
_cell_wave_vector_y
_cell_wave_vector_z
1 0.25290 0.00000 -1.21270
